data_9012612
loop_
_publ_author_name
'Osaki, K.'
'Nakai, Y.'
'Watanabe, T.'

_publ_section_title
;
 The crystal structure of magnesium formate dihydrate and manganous formate
 dihydrate
;
_journal_name_full 'Journal of the Physical Society of Japan'
_journal_page_first 717
_journal_page_last 723
_journal_paper_doi 10.1143/JPSJ.19.717
_journal_volume 19
_journal_year 1964
_chemical_formula_structural Mn(HCOO)2*2H2O
_chemical_formula_sum 'C2 H4 Mn O6'
_space_group_IT_number 14
_symmetry_space_group_name_Hall '-P 2ybc'
_symmetry_space_group_name_H-M 'P 1 21/c 1'
_cell_angle_alpha 90
_cell_angle_beta 97.7
_cell_angle_gamma 90
_cell_formula_units_Z 4
_cell_length_a 8.86
_cell_length_b 7.29
_cell_length_c 9.60
_cell_volume 614.467
_database_code_amcsd 0014167
_exptl_crystal_density_diffrn 1.935
_cod_original_formula_sum 'Mn C2 O6 H4'
_cod_database_code 9012612
_amcsd_formula_title Mn(HCOO)2*2H2O

loop_
_space_group_symop_operation_xyz
x,y,z
x,1/2-y,1/2+z
-x,1/2+y,1/2-z
-x,-y,-z

loop_
_atom_site_label
_atom_site_fract_x
_atom_site_fract_y
_atom_site_fract_z
_atom_site_U_iso_or_equiv
_atom_site_type_symbol
_atom_site_attached_hydrogens
Mn1 0.00000 0.00000 0.00000 0.01456 Mn 0
Mn2 0.50000 0.50000 0.00000 0.01646 Mn 0
C1 0.03800 0.22000 0.27400 0.02596 C 0
C2 0.32800 0.62100 0.43300 0.02280 C 0
O1 0.09600 0.10200 0.20400 0.02280 O 0
O2 0.08400 0.26600 0.39800 0.02090 O 0
O3 0.43900 0.72300 0.42000 0.02850 O 0
O4 0.21300 0.65600 0.49400 0.01900 O 0
Wat1 0.26700 0.48500 0.06600 0.02216 O 2
Wat2 0.41000 0.10700 0.29600 0.03040 O 2

loop_
_cod_changelog_entry_id
_cod_changelog_entry_author
_cod_changelog_entry_date
_cod_changelog_entry_text
1
;cod-tools version 3.8.0
Id: cif_guess_AMCSD_atom_types 9574 2023-05-10 09:00:05Z saulius
;
2023-05-10T18:54:07+03:00
;Derived atom types and hydrogen counts
from atom names that follow the AMCSD naming convention
(Wat == water, O-H == hydroxyl).
;

loop_
_cod_related_entry_id
_cod_related_entry_database
_cod_related_entry_code
1 AMCSD 0014167
